data_7702943
loop_
_publ_author_name
'Hou, Xiaomin'
'Yan, Chong-Chong'
'Xu, Xiuling'
'Liang, Ai-Qin'
'Song, Zu-Wei'
'Tang, Si-Fu'

_publ_section_title
;
 Two-dimensional layered lanthanide diphosphonates: synthesis, structures
 and sensing properties toward Fe<sup>3+</sup> and
 Cr<sub>2</sub>O<sub>7</sub><sup>2</sup>.
;
_journal_issue 12
_journal_name_full 'Dalton transactions (Cambridge, England : 2003)'
_journal_page_first 3809
_journal_page_last 3815
_journal_paper_doi 10.1039/c9dt03531a
_journal_volume 49
_journal_year 2020
_chemical_formula_sum 'C9 H13 Nd O8 P2'
_chemical_formula_weight 455.37
_space_group_crystal_system monoclinic
_space_group_IT_number 14
_space_group_name_Hall '-P 2ybc'
_space_group_name_H-M_alt 'P 1 21/c 1'
_atom_sites_solution_hydrogens geom
_audit_creation_method SHELXL-2013
_audit_update_record
;
2019-08-16 deposited with the CCDC.	2019-12-02 downloaded from the CCDC.
;
_cell_angle_alpha 90
_cell_angle_beta 96.943(2)
_cell_angle_gamma 90
_cell_formula_units_Z 4
_cell_length_a 12.2412(9)
_cell_length_b 8.3929(6)
_cell_length_c 13.4782(9)
_cell_measurement_reflns_used 20534
_cell_measurement_temperature 293(2)
_cell_measurement_theta_max 24.995
_cell_measurement_theta_min 3.045
_cell_volume 1374.58(17)
_computing_cell_refinement 'Bruker XSCANS'
_computing_data_collection 'Bruker XSCANS'
_computing_data_reduction 'Bruker SHELXTL'
_computing_molecular_graphics 'Bruker SHELXTL'
_computing_publication_material 'Bruker SHELXTL'
_computing_structure_refinement 'SHELXL-2013 (Sheldrick, 2013)'
_computing_structure_solution 'Bruker SHELXTL'
_diffrn_ambient_temperature 293(2)
_diffrn_measured_fraction_theta_full 0.966
_diffrn_measured_fraction_theta_max 0.997
_diffrn_measurement_device_type 'Bruker P4'
_diffrn_measurement_method '\w scans'
_diffrn_radiation_type MoK\a
_diffrn_radiation_wavelength 0.71073
_diffrn_reflns_av_R_equivalents 0.0391
_diffrn_reflns_av_unetI/netI 0.0301
_diffrn_reflns_Laue_measured_fraction_full 0.966
_diffrn_reflns_Laue_measured_fraction_max 0.997
_diffrn_reflns_limit_h_max 14
_diffrn_reflns_limit_h_min -14
_diffrn_reflns_limit_k_max 9
_diffrn_reflns_limit_k_min -9
_diffrn_reflns_limit_l_max 15
_diffrn_reflns_limit_l_min -16
_diffrn_reflns_number 14581
_diffrn_reflns_point_group_measured_fraction_full 0.966
_diffrn_reflns_point_group_measured_fraction_max 0.997
_diffrn_reflns_theta_full 25.242
_diffrn_reflns_theta_max 24.995
_diffrn_reflns_theta_min 3.045
_diffrn_source 'sealed tube'
_exptl_absorpt_coefficient_mu 4.042
_exptl_absorpt_correction_T_max 0.751
_exptl_absorpt_correction_T_min 0.573
_exptl_absorpt_correction_type multi-scan
_exptl_crystal_colour pink
_exptl_crystal_density_diffrn 2.200
_exptl_crystal_description block
_exptl_crystal_F_000 884
_exptl_crystal_size_max 0.208
_exptl_crystal_size_mid 0.117
_exptl_crystal_size_min 0.071
_refine_diff_density_max 11.192
_refine_diff_density_min -1.491
_refine_diff_density_rms 0.372
_refine_ls_extinction_method none
_refine_ls_goodness_of_fit_ref 1.049
_refine_ls_hydrogen_treatment constr
_refine_ls_matrix_type full
_refine_ls_number_parameters 181
_refine_ls_number_reflns 2400
_refine_ls_number_restraints 0
_refine_ls_restrained_S_all 1.049
_refine_ls_R_factor_all 0.0738
_refine_ls_R_factor_gt 0.0654
_refine_ls_shift/su_max 0.000
_refine_ls_shift/su_mean 0.000
_refine_ls_structure_factor_coef Fsqd
_refine_ls_weighting_details
;
 w=1/[\s^2^(Fo^2^)+(0.1222P)^2^+3.9980P]
 where P=(Fo^2^+2Fc^2^)/3
;
_refine_ls_weighting_scheme calc
_refine_ls_wR_factor_gt 0.1527
_refine_ls_wR_factor_ref 0.1604
_reflns_Friedel_coverage 0.000
_reflns_number_gt 2045
_reflns_number_total 2400
_reflns_threshold_expression 'I > 2\s(I)'
_cod_data_source_file c9dt03531a2.cif
_cod_data_source_block 1_CCDC3
_cod_depositor_comments 'Adding full bibliography for 7702940--7702943.cif.'
_cod_original_sg_symbol_H-M 'P 21/c'
_cod_database_code 7702943
_shelx_space_group_comment
;
The symmetry employed for this shelxl refinement is uniquely defined
by the following loop, which should always be used as a source of
symmetry information in preference to the above space-group names.
They are only intended as comments.
;
_shelxl_version_number 2013-2

loop_
_space_group_symop_operation_xyz
'x, y, z'
'-x, y+1/2, -z+1/2'
'-x, -y, -z'
'x, -y-1/2, z-1/2'

loop_
_atom_site_label
_atom_site_type_symbol
_atom_site_fract_x
_atom_site_fract_y
_atom_site_fract_z
_atom_site_U_iso_or_equiv
_atom_site_adp_type
_atom_site_occupancy
_atom_site_site_symmetry_order
_atom_site_calc_flag
_atom_site_refinement_flags_posn
_atom_site_refinement_flags_adp
Nd1 Nd 0.01651(3) 0.26017(5) -0.08518(3) 0.0143(2) Uani 1 1 d . .
P1 P 0.19338(17) 0.6377(2) -0.04624(14) 0.0163(5) Uani 1 1 d . .
P2 P 0.11675(16) 0.0995(2) 0.17800(13) 0.0134(5) Uani 1 1 d . .
O1 O 0.1182(5) 0.4960(7) -0.0455(4) 0.0269(14) Uani 1 1 d . .
O2 O 0.1628(6) 0.7681(6) 0.0223(5) 0.0223(14) Uani 1 1 d . .
O3 O 0.1943(6) 0.7060(7) -0.1540(4) 0.0273(14) Uani 1 1 d . .
O4 O 0.0687(5) 0.1615(8) 0.0765(4) 0.0270(14) Uani 1 1 d . .
O4W O 0.1634(5) 0.0520(7) -0.0917(4) 0.0239(13) Uani 1 1 d . .
O5 O 0.0779(5) -0.0727(6) 0.1955(4) 0.0196(12) Uani 1 1 d . .
O5W O -0.1025(5) 0.4714(7) -0.1829(4) 0.0272(14) Uani 1 1 d . .
O6 O 0.0965(5) 0.2077(7) 0.2631(4) 0.0217(13) Uani 1 1 d . .
C1 C 0.3164(8) 0.2442(9) 0.1776(7) 0.022(2) Uani 1 1 d . .
C2 C 0.3564(7) 0.3220(11) 0.2662(6) 0.0238(19) Uani 1 1 d . .
H2A H 0.3570 0.2682 0.3266 0.029 Uiso 1 1 calc R U
C3 C 0.3961(7) 0.4806(10) 0.2668(6) 0.0248(19) Uani 1 1 d . .
C4 C 0.3887(7) 0.5601(11) 0.1775(6) 0.028(2) Uani 1 1 d . .
H4A H 0.4105 0.6662 0.1773 0.033 Uiso 1 1 calc R U
C5 C 0.3499(6) 0.4885(10) 0.0877(6) 0.0199(18) Uani 1 1 d . .
C6 C 0.3154(7) 0.3279(10) 0.0888(6) 0.0212(18) Uani 1 1 d . .
H6A H 0.2914 0.2773 0.0288 0.025 Uiso 1 1 calc R U
C7 C 0.4391(8) 0.5557(14) 0.3652(7) 0.045(3) Uani 1 1 d . .
H7A H 0.4625 0.6627 0.3541 0.068 Uiso 1 1 calc R U
H7B H 0.5004 0.4950 0.3962 0.068 Uiso 1 1 calc R U
H7C H 0.3819 0.5573 0.4080 0.068 Uiso 1 1 calc R U
C8 C 0.3347(7) 0.5774(10) -0.0095(7) 0.026(2) Uani 1 1 d . .
H8A H 0.3586 0.5104 -0.0615 0.032 Uiso 1 1 calc R U
H8B H 0.3811 0.6715 -0.0037 0.032 Uiso 1 1 calc R U
C9 C 0.2652(7) 0.0835(10) 0.1791(6) 0.0202(17) Uani 1 1 d . .
H9A H 0.2963 0.0266 0.2385 0.024 Uiso 1 1 calc R U
H9B H 0.2815 0.0233 0.1212 0.024 Uiso 1 1 calc R U

loop_
_atom_site_aniso_label
_atom_site_aniso_U_11
_atom_site_aniso_U_22
_atom_site_aniso_U_33
_atom_site_aniso_U_23
_atom_site_aniso_U_13
_atom_site_aniso_U_12
Nd1 0.0211(4) 0.0126(3) 0.0094(4) 0.00085(14) 0.0021(2) -0.00277(16)
P1 0.0227(11) 0.0159(10) 0.0106(10) -0.0017(8) 0.0035(8) -0.0040(8)
P2 0.0193(11) 0.0128(10) 0.0083(9) -0.0006(7) 0.0030(8) -0.0019(8)
O1 0.039(4) 0.024(3) 0.018(3) 0.003(2) 0.003(3) -0.018(3)
O2 0.032(4) 0.019(3) 0.017(3) -0.003(2) 0.007(3) 0.004(2)
O3 0.041(4) 0.024(3) 0.018(3) 0.004(3) 0.008(3) -0.007(3)
O4 0.021(3) 0.042(4) 0.018(3) 0.006(3) 0.004(2) 0.006(3)
O4W 0.033(3) 0.026(3) 0.013(3) 0.000(2) 0.002(2) 0.009(3)
O5 0.033(3) 0.008(3) 0.017(3) 0.001(2) 0.001(2) -0.007(2)
O5W 0.040(4) 0.020(3) 0.023(3) 0.005(3) 0.011(3) 0.003(3)
O6 0.025(3) 0.019(3) 0.022(3) -0.005(3) 0.007(3) 0.000(3)
C1 0.017(5) 0.025(5) 0.022(5) 0.001(3) 0.003(4) 0.003(3)
C2 0.019(4) 0.031(5) 0.022(4) 0.000(4) 0.003(3) -0.002(4)
C3 0.018(4) 0.030(5) 0.026(5) -0.006(4) 0.002(3) -0.001(4)
C4 0.023(5) 0.026(5) 0.034(5) 0.001(4) 0.003(4) -0.002(4)
C5 0.011(4) 0.024(5) 0.025(4) 0.010(3) 0.004(3) 0.002(3)
C6 0.023(4) 0.017(4) 0.023(4) 0.001(3) -0.001(3) 0.004(3)
C7 0.028(6) 0.059(7) 0.048(7) -0.026(5) 0.005(5) -0.012(5)
C8 0.025(5) 0.020(5) 0.036(5) 0.008(4) 0.013(4) 0.001(4)
C9 0.022(4) 0.020(4) 0.019(4) -0.002(3) 0.000(3) 0.001(3)

loop_
_atom_type_symbol
_atom_type_description
_atom_type_scat_dispersion_real
_atom_type_scat_dispersion_imag
_atom_type_scat_source
C C 0.0033 0.0016 'International Tables Vol C Tables 4.2.6.8 and 6.1.1.4'
H H 0.0000 0.0000 'International Tables Vol C Tables 4.2.6.8 and 6.1.1.4'
Nd Nd -0.1943 3.0179 'International Tables Vol C Tables 4.2.6.8 and 6.1.1.4'
O O 0.0106 0.0060 'International Tables Vol C Tables 4.2.6.8 and 6.1.1.4'
P P 0.1023 0.0942 'International Tables Vol C Tables 4.2.6.8 and 6.1.1.4'

loop_
_geom_angle_atom_site_label_1
_geom_angle_atom_site_label_2
_geom_angle_atom_site_label_3
_geom_angle
_geom_angle_site_symmetry_1
_geom_angle_site_symmetry_3
O4 Nd1 O1 90.5(2) . .
O4 Nd1 O5 114.0(2) . 3
O1 Nd1 O5 154.40(18) . 3
O4 Nd1 O6 137.9(2) . 4_565
O1 Nd1 O6 80.8(2) . 4_565
O5 Nd1 O6 75.9(2) 3 4_565
O4 Nd1 O2 78.4(2) . 3_565
O1 Nd1 O2 118.1(2) . 3_565
O5 Nd1 O2 76.3(2) 3 3_565
O6 Nd1 O2 141.5(2) 4_565 3_565
O4 Nd1 O4W 70.85(19) . .
O1 Nd1 O4W 103.3(2) . .
O5 Nd1 O4W 79.25(19) 3 .
O6 Nd1 O4W 71.33(19) 4_565 .
O2 Nd1 O4W 128.07(19) 3_565 .
O4 Nd1 O5W 142.87(19) . .
O1 Nd1 O5W 77.8(2) . .
O5 Nd1 O5W 86.1(2) 3 .
O6 Nd1 O5W 75.37(19) 4_565 .
O2 Nd1 O5W 76.56(19) 3_565 .
O4W Nd1 O5W 145.97(17) . .
O4 Nd1 P1 75.13(14) . 3_565
O1 Nd1 P1 94.67(16) . 3_565
O5 Nd1 P1 98.75(15) 3 3_565
O6 Nd1 P1 146.23(15) 4_565 3_565
O2 Nd1 P1 23.47(13) 3_565 3_565
O4W Nd1 P1 141.35(13) . 3_565
O5W Nd1 P1 70.98(13) . 3_565
O1 P1 O2 111.8(4) . .
O1 P1 O3 111.7(3) . .
O2 P1 O3 109.5(4) . .
O1 P1 C8 110.0(4) . .
O2 P1 C8 109.6(4) . .
O3 P1 C8 104.0(4) . .
O1 P1 Nd1 72.2(3) . 3_565
O2 P1 Nd1 40.5(3) . 3_565
O3 P1 Nd1 118.8(3) . 3_565
C8 P1 Nd1 133.2(3) . 3_565
O6 P2 O4 113.5(3) . .
O6 P2 O5 111.4(3) . .
O4 P2 O5 111.4(3) . .
O6 P2 C9 107.1(4) . .
O4 P2 C9 108.1(3) . .
O5 P2 C9 104.7(3) . .
P1 O1 Nd1 165.0(4) . .
P1 O2 Nd1 116.1(3) . 3_565
P2 O4 Nd1 173.0(4) . .
P2 O5 Nd1 131.3(3) . 3
P2 O6 Nd1 147.4(4) . 4_566
C6 C1 C2 117.8(7) . .
C6 C1 C9 120.7(8) . .
C2 C1 C9 121.1(8) . .
C1 C2 C3 121.9(8) . .
C1 C2 H2A 119.1 . .
C3 C2 H2A 119.1 . .
C4 C3 C2 117.9(8) . .
C4 C3 C7 123.3(9) . .
C2 C3 C7 118.8(8) . .
C3 C4 C5 122.5(8) . .
C3 C4 H4A 118.8 . .
C5 C4 H4A 118.8 . .
C4 C5 C6 118.4(8) . .
C4 C5 C8 122.8(8) . .
C6 C5 C8 118.6(8) . .
C1 C6 C5 121.4(8) . .
C1 C6 H6A 119.3 . .
C5 C6 H6A 119.3 . .
C3 C7 H7A 109.5 . .
C3 C7 H7B 109.5 . .
H7A C7 H7B 109.5 . .
C3 C7 H7C 109.5 . .
H7A C7 H7C 109.5 . .
H7B C7 H7C 109.5 . .
C5 C8 P1 113.0(6) . .
C5 C8 H8A 109.0 . .
P1 C8 H8A 109.0 . .
C5 C8 H8B 109.0 . .
P1 C8 H8B 109.0 . .
H8A C8 H8B 107.8 . .
C1 C9 P2 110.8(6) . .
C1 C9 H9A 109.5 . .
P2 C9 H9A 109.5 . .
C1 C9 H9B 109.5 . .
P2 C9 H9B 109.5 . .
H9A C9 H9B 108.1 . .

loop_
_geom_bond_atom_site_label_1
_geom_bond_atom_site_label_2
_geom_bond_distance
_geom_bond_site_symmetry_2
Nd1 O4 2.347(5) .
Nd1 O1 2.365(5) .
Nd1 O5 2.368(5) 3
Nd1 O6 2.387(6) 4_565
Nd1 O2 2.458(7) 3_565
Nd1 O4W 2.517(6) .
Nd1 O5W 2.557(6) .
Nd1 P1 3.402(2) 3_565
P1 O1 1.504(6) .
P1 O2 1.508(6) .
P1 O3 1.563(6) .
P1 C8 1.813(9) .
P1 Nd1 3.402(2) 3_565
P2 O6 1.507(6) .
P2 O4 1.514(6) .
P2 O5 1.548(5) .
P2 C9 1.821(8) .
O2 Nd1 2.458(7) 3_565
O5 Nd1 2.368(5) 3
O6 Nd1 2.387(6) 4_566
C1 C6 1.386(12) .
C1 C2 1.397(12) .
C1 C9 1.489(11) .
C2 C3 1.416(12) .
C2 H2A 0.9300 .
C3 C4 1.369(12) .
C3 C7 1.505(12) .
C4 C5 1.384(12) .
C4 H4A 0.9300 .
C5 C6 1.413(11) .
C5 C8 1.500(11) .
C6 H6A 0.9300 .
C7 H7A 0.9600 .
C7 H7B 0.9600 .
C7 H7C 0.9600 .
C8 H8A 0.9700 .
C8 H8B 0.9700 .
C9 H9A 0.9700 .
C9 H9B 0.9700 .

loop_
_geom_torsion_atom_site_label_1
_geom_torsion_atom_site_label_2
_geom_torsion_atom_site_label_3
_geom_torsion_atom_site_label_4
_geom_torsion
_geom_torsion_site_symmetry_1
_geom_torsion_site_symmetry_4
O2 P1 O1 Nd1 158.2(14) . .
O3 P1 O1 Nd1 35.1(16) . .
C8 P1 O1 Nd1 -79.8(15) . .
Nd1 P1 O1 Nd1 149.8(16) 3_565 .
O1 P1 O2 Nd1 -12.3(5) . 3_565
O3 P1 O2 Nd1 111.9(4) . 3_565
C8 P1 O2 Nd1 -134.6(4) . 3_565
O6 P2 O5 Nd1 138.6(4) . 3
O4 P2 O5 Nd1 10.7(5) . 3
C9 P2 O5 Nd1 -105.9(5) . 3
O4 P2 O6 Nd1 119.7(7) . 4_566
O5 P2 O6 Nd1 -7.1(8) . 4_566
C9 P2 O6 Nd1 -121.1(7) . 4_566
C6 C1 C2 C3 -0.7(13) . .
C9 C1 C2 C3 -174.1(8) . .
C1 C2 C3 C4 3.6(13) . .
C1 C2 C3 C7 -179.3(8) . .
C2 C3 C4 C5 -3.6(13) . .
C7 C3 C4 C5 179.4(8) . .
C3 C4 C5 C6 0.9(12) . .
C3 C4 C5 C8 176.0(8) . .
C2 C1 C6 C5 -2.1(12) . .
C9 C1 C6 C5 171.3(8) . .
C4 C5 C6 C1 2.1(12) . .
C8 C5 C6 C1 -173.2(8) . .
C4 C5 C8 P1 -99.0(9) . .
C6 C5 C8 P1 76.1(9) . .
O1 P1 C8 C5 -52.9(7) . .
O2 P1 C8 C5 70.4(7) . .
O3 P1 C8 C5 -172.6(6) . .
Nd1 P1 C8 C5 31.1(8) 3_565 .
C6 C1 C9 P2 -80.6(9) . .
C2 C1 C9 P2 92.5(9) . .
O6 P2 C9 C1 -53.5(7) . .
O4 P2 C9 C1 69.2(7) . .
O5 P2 C9 C1 -171.9(6) . .
